data_7214218
loop_
_publ_author_name
'Althoff, P.L.'

_publ_section_title
;
 Structural refinements of dolomite and a magnesian calcite and
 implications for dolomite formation in the marine environment
;
_journal_name_full
;
Journal of Materials Chemistry
;
_journal_page_first 772
_journal_page_last 783
_journal_volume 62
_journal_year 1977
_chemical_formula_structural 'Mg0.1 Ca0.9 C O3'
_chemical_formula_sum 'C Ca0.9 Mg0.1 O3'
_chemical_name_mineral 'Calcite, magnesian'
_chemical_name_systematic
;
Magnesium Calcium Carbonate (.1/.9/1)
;
_space_group_IT_number 167
_symmetry_Int_Tables_number 167
_symmetry_space_group_name_Hall '-R 3 2"c'
_symmetry_space_group_name_H-M 'R -3 c :H'
_cell_angle_alpha 90.
_cell_angle_beta 90.
_cell_angle_gamma 120.
_cell_formula_units_Z 6
_cell_length_a 4.941(2)
_cell_length_b 4.941(2)
_cell_length_c 16.8540(20)
_cell_volume 356.3(2)
_refine_ls_R_factor_all 0.025
_cod_data_source_file dangdan2.cif
_cod_data_source_block dangdan2
_cod_original_cell_volume 356.34
_cod_original_sg_symbol_H-M 'R -3 c H'
_cod_original_formula_sum 'C1 Ca0.9 Mg0.1 O3'
_cod_database_code 7214218

loop_
_symmetry_equiv_pos_site_id
_symmetry_equiv_pos_as_xyz
1 'x-y, -y, -z+1/2'
2 '-x, -x+y, -z+1/2'
3 'y, x, -z+1/2'
4 'x-y, x, -z'
5 'y, -x+y, -z'
6 '-x, -y, -z'
7 '-x+y, y, z+1/2'
8 'x, x-y, z+1/2'
9 '-y, -x, z+1/2'
10 '-x+y, -x, z'
11 '-y, x-y, z'
12 'x, y, z'
13 'x-y+2/3, -y+1/3, -z+5/6'
14 'x-y+1/3, -y+2/3, -z+1/6'
15 '-x+2/3, -x+y+1/3, -z+5/6'
16 '-x+1/3, -x+y+2/3, -z+1/6'
17 'y+2/3, x+1/3, -z+5/6'
18 'y+1/3, x+2/3, -z+1/6'
19 'x-y+2/3, x+1/3, -z+1/3'
20 'x-y+1/3, x+2/3, -z+2/3'
21 'y+2/3, -x+y+1/3, -z+1/3'
22 'y+1/3, -x+y+2/3, -z+2/3'
23 '-x+2/3, -y+1/3, -z+1/3'
24 '-x+1/3, -y+2/3, -z+2/3'
25 '-x+y+2/3, y+1/3, z+5/6'
26 '-x+y+1/3, y+2/3, z+1/6'
27 'x+2/3, x-y+1/3, z+5/6'
28 'x+1/3, x-y+2/3, z+1/6'
29 '-y+2/3, -x+1/3, z+5/6'
30 '-y+1/3, -x+2/3, z+1/6'
31 '-x+y+2/3, -x+1/3, z+1/3'
32 '-x+y+1/3, -x+2/3, z+2/3'
33 '-y+2/3, x-y+1/3, z+1/3'
34 '-y+1/3, x-y+2/3, z+2/3'
35 'x+2/3, y+1/3, z+1/3'
36 'x+1/3, y+2/3, z+2/3'

loop_
_atom_site_label
_atom_site_type_symbol
_atom_site_symmetry_multiplicity
_atom_site_Wyckoff_symbol
_atom_site_fract_x
_atom_site_fract_y
_atom_site_fract_z
_atom_site_occupancy
_atom_site_attached_hydrogens
_atom_site_B_iso_or_equiv
Ca1 Ca2+ 6 b 0 0 0 0.9 0 0
Mg1 Mg2+ 6 b 0 0 0 0.1 0 0
C1 C4+ 6 a 0 0 0.25 1. 0 0
O1 O2- 18 e 0.2583(6) 0 0.25 1. 0 0

loop_
_atom_type_symbol
_atom_type_oxidation_number
C4+ 4
Ca2+ 2
Mg2+ 2
O2- -2
